data_4311602
loop_
_publ_author_name
'Scott D. Bunge'
'Timothy J. Boyle'
'Harry D. Pratt'
'Todd M. Alam'
'Mark A. Rodriguez'

_publ_section_title
;
 Synthesis and Characterization of a Series of Rubidium Alkoxides and
 Rubidium-Titanium Double Alkoxides
;
_journal_name_full 'Inorganic Chemistry'
_journal_page_first 6035
_journal_page_last 6041
_journal_paper_doi 10.1021/ic049325x
_journal_volume 43
_journal_year 2004
_chemical_formula_sum 'C14 H21 O1.5 Rb'
_chemical_formula_weight 298.78
_chemical_name_common '(5) [Rb2(DIP)(THF)]inf'
_chemical_name_systematic
; 
 ? 
;
_space_group_IT_number 14
_symmetry_cell_setting monoclinic
_symmetry_space_group_name_Hall '-P 2ybc'
_symmetry_space_group_name_H-M 'P 1 21/c 1'
_atom_sites_solution_hydrogens geom
_atom_sites_solution_primary direct
_atom_sites_solution_secondary difmap
_audit_creation_method SHELXL-97
_cell_angle_alpha 90.00
_cell_angle_beta 97.196(9)
_cell_angle_gamma 90.00
_cell_formula_units_Z 8
_cell_length_a 12.970(7)
_cell_length_b 11.549(6)
_cell_length_c 19.582(11)
_cell_measurement_reflns_used 2443
_cell_measurement_temperature 168(2)
_cell_measurement_theta_max 22.77
_cell_measurement_theta_min 2.37
_cell_volume 2910(3)
_computing_cell_refinement 'Bruker SMART'
_computing_data_collection 'Bruker SMART'
_computing_data_reduction 'Bruker SAINT'
_computing_molecular_graphics 'Bruker SHELXTL'
_computing_publication_material 'Bruker SHELXTL'
_computing_structure_refinement 'SHELXL-97 (Sheldrick, 1997)'
_computing_structure_solution 'SHELXS-97 (Sheldrick, 1990)'
_diffrn_ambient_temperature 168(2)
_diffrn_measured_fraction_theta_full 0.995
_diffrn_measured_fraction_theta_max 0.995
_diffrn_measurement_device_type 'CCD area detector'
_diffrn_measurement_method 'phi and omega scans'
_diffrn_radiation_monochromator graphite
_diffrn_radiation_source 'fine-focus sealed tube'
_diffrn_radiation_type MoK\a
_diffrn_radiation_wavelength 0.71073
_diffrn_reflns_av_R_equivalents 0.0469
_diffrn_reflns_av_sigmaI/netI 0.0591
_diffrn_reflns_limit_h_max 15
_diffrn_reflns_limit_h_min -15
_diffrn_reflns_limit_k_max 12
_diffrn_reflns_limit_k_min -13
_diffrn_reflns_limit_l_max 16
_diffrn_reflns_limit_l_min -23
_diffrn_reflns_number 14958
_diffrn_reflns_theta_full 25.21
_diffrn_reflns_theta_max 25.21
_diffrn_reflns_theta_min 1.58
_exptl_absorpt_coefficient_mu 3.388
_exptl_absorpt_correction_type none
_exptl_crystal_colour colorless
_exptl_crystal_density_diffrn 1.364
_exptl_crystal_density_meas 0
_exptl_crystal_density_method 'not measured'
_exptl_crystal_description irregular
_exptl_crystal_F_000 1232
_exptl_crystal_size_max 0.297
_exptl_crystal_size_mid 0.050
_exptl_crystal_size_min 0.050
_refine_diff_density_max 0.835
_refine_diff_density_min -0.558
_refine_diff_density_rms 0.080
_refine_ls_extinction_method none
_refine_ls_goodness_of_fit_ref 1.012
_refine_ls_hydrogen_treatment mixed
_refine_ls_matrix_type full
_refine_ls_number_parameters 317
_refine_ls_number_reflns 5229
_refine_ls_number_restraints 3
_refine_ls_restrained_S_all 1.012
_refine_ls_R_factor_all 0.0702
_refine_ls_R_factor_gt 0.0434
_refine_ls_shift/su_max 0.030
_refine_ls_shift/su_mean 0.001
_refine_ls_structure_factor_coef Fsqd
_refine_ls_weighting_details 'calc w=1/[\s^2^(Fo^2^)+(0.0480P)^2^+0.0000P] where P=(Fo^2^+2Fc^2^)/3'
_refine_ls_weighting_scheme calc
_refine_ls_wR_factor_gt 0.0891
_refine_ls_wR_factor_ref 0.0981
_reflns_number_gt 3830
_reflns_number_total 5229
_reflns_threshold_expression >2sigma(I)
_cod_data_source_file ic049325xsi20040709_105139_3.cif
_cod_data_source_block sdb090s
_cod_depositor_comments
;
The following automatic conversions were performed:
'_symmetry_cell_setting' value 'Monoclinic' changed to 'monoclinic'
according to '/home/saulius/struct/CIF-dictionaries/cif_core.dic'
dictionary named 'cif_core.dic' version 2.4.1 from 2010-06-29.

Automatic conversion script
Id: cif_fix_enum 1527 2010-12-29 10:47:43Z saulius 

2022-02-22
Z value and formula fixed to values more according to usual
chemical conventions.                 miguel
;
_cod_original_formula_sum 'C56 H84 O6 Rb4'
_cod_original_formula_weight 1195.11
_cod_original_formula_units_Z 2
_cod_database_code 4311602

loop_
_symmetry_equiv_pos_as_xyz
'x, y, z'
'-x, y+1/2, -z+1/2'
'-x, -y, -z'
'x, -y-1/2, z-1/2'

loop_
_atom_site_label
_atom_site_type_symbol
_atom_site_fract_x
_atom_site_fract_y
_atom_site_fract_z
_atom_site_U_iso_or_equiv
_atom_site_adp_type
_atom_site_occupancy
_atom_site_symmetry_multiplicity
_atom_site_calc_flag
_atom_site_refinement_flags
_atom_site_disorder_assembly
_atom_site_disorder_group
Rb1 Rb 0.64399(3) 0.36512(3) -0.023610(19) 0.03277(12) Uani 1 1 d . . .
Rb2 Rb 0.85741(3) 0.51741(4) 0.06882(2) 0.04170(14) Uani 1 1 d . . .
O1 O 0.8360(2) 0.4139(2) -0.05719(13) 0.0393(7) Uani 1 1 d . . .
O2 O 0.65151(19) 0.5630(2) 0.05158(14) 0.0374(7) Uani 1 1 d . . .
O3 O 0.7714(2) 0.2664(2) 0.09935(15) 0.0526(8) Uani 1 1 d . . .
C1 C 1.1088(3) 0.5886(3) 0.10859(19) 0.0298(9) Uani 1 1 d . . .
C2 C 1.0968(3) 0.4872(3) 0.14831(19) 0.0299(9) Uani 1 1 d . . .
C3 C 1.0353(3) 0.4917(3) 0.2013(2) 0.0340(9) Uani 1 1 d . . .
H3 H 1.0280 0.4239 0.2278 0.041 Uiso 1 1 calc R . .
C4 C 0.9840(3) 0.5916(3) 0.2169(2) 0.0353(10) Uani 1 1 d . . .
H4 H 0.9406 0.5923 0.2526 0.042 Uiso 1 1 calc R . .
C5 C 0.9976(3) 0.6895(3) 0.1795(2) 0.0324(9) Uani 1 1 d . . .
H5 H 0.9638 0.7587 0.1906 0.039 Uiso 1 1 calc R . .
C6 C 1.0580(3) 0.6920(3) 0.12654(18) 0.0287(9) Uani 1 1 d . . .
C7 C 1.1488(3) 0.3760(3) 0.1306(2) 0.0417(11) Uani 1 1 d . . .
H7 H 1.2029 0.3973 0.1006 0.050 Uiso 1 1 calc R . .
C8 C 1.2045(4) 0.3148(4) 0.1935(3) 0.0599(14) Uani 1 1 d . . .
H8A H 1.2540 0.3683 0.2189 0.090 Uiso 1 1 calc R . .
H8B H 1.2418 0.2473 0.1788 0.090 Uiso 1 1 calc R . .
H8C H 1.1535 0.2896 0.2233 0.090 Uiso 1 1 calc R . .
C9 C 1.0719(5) 0.2983(6) 0.0885(5) 0.093(3) Uani 1 1 d D . .
C10 C 1.0776(3) 0.8019(3) 0.0885(2) 0.0434(11) Uani 1 1 d . . .
H10 H 1.0858 0.7800 0.0401 0.052 Uiso 1 1 calc R . .
C11 C 1.1803(4) 0.8565(4) 0.1205(3) 0.0702(16) Uani 1 1 d . . .
H11A H 1.1731 0.8843 0.1669 0.105 Uiso 1 1 calc R . .
H11B H 1.1978 0.9217 0.0919 0.105 Uiso 1 1 calc R . .
H11C H 1.2358 0.7985 0.1229 0.105 Uiso 1 1 calc R . .
C12 C 0.9906(5) 0.8905(4) 0.0854(3) 0.0770(18) Uani 1 1 d . . .
H12A H 0.9257 0.8555 0.0639 0.116 Uiso 1 1 calc R . .
H12B H 1.0079 0.9573 0.0581 0.116 Uiso 1 1 calc R . .
H12C H 0.9822 0.9159 0.1321 0.116 Uiso 1 1 calc R . .
C13 C 0.3970(3) 0.3487(3) -0.07466(19) 0.0269(9) Uani 1 1 d . . .
C14 C 0.4427(3) 0.3569(3) -0.13744(19) 0.0300(9) Uani 1 1 d . . .
C15 C 0.4949(3) 0.2631(3) -0.1597(2) 0.0393(10) Uani 1 1 d . . .
H15 H 0.5240 0.2694 -0.2018 0.047 Uiso 1 1 calc R . .
C16 C 0.5069(3) 0.1610(3) -0.1240(2) 0.0434(11) Uani 1 1 d . . .
H16 H 0.5441 0.0982 -0.1404 0.052 Uiso 1 1 calc R . .
C17 C 0.4633(3) 0.1522(3) -0.0635(2) 0.0384(10) Uani 1 1 d . . .
H17 H 0.4703 0.0814 -0.0386 0.046 Uiso 1 1 calc R . .
C18 C 0.4101(3) 0.2424(3) -0.0380(2) 0.0316(9) Uani 1 1 d . . .
C19 C 0.4333(3) 0.4690(3) -0.1778(2) 0.0380(10) Uani 1 1 d . . .
H19 H 0.4116 0.5305 -0.1467 0.046 Uiso 1 1 calc R . .
C20 C 0.5355(4) 0.5078(4) -0.2013(3) 0.0737(17) Uani 1 1 d . . .
H20A H 0.5896 0.5105 -0.1616 0.111 Uiso 1 1 calc R . .
H20B H 0.5269 0.5849 -0.2221 0.111 Uiso 1 1 calc R . .
H20C H 0.5559 0.4528 -0.2353 0.111 Uiso 1 1 calc R . .
C21 C 0.3496(4) 0.4610(4) -0.2392(2) 0.0532(13) Uani 1 1 d . . .
H21A H 0.3694 0.4026 -0.2715 0.080 Uiso 1 1 calc R . .
H21B H 0.3419 0.5363 -0.2623 0.080 Uiso 1 1 calc R . .
H21C H 0.2836 0.4389 -0.2235 0.080 Uiso 1 1 calc R . .
C22 C 0.3670(3) 0.2312(3) 0.0297(2) 0.0409(11) Uani 1 1 d . . .
H22 H 0.3174 0.2965 0.0334 0.049 Uiso 1 1 calc R . .
C23 C 0.4534(5) 0.2402(6) 0.0890(3) 0.116(3) Uani 1 1 d . . .
H23A H 0.5068 0.1820 0.0835 0.174 Uiso 1 1 calc R . .
H23B H 0.4251 0.2268 0.1324 0.174 Uiso 1 1 calc R . .
H23C H 0.4844 0.3177 0.0895 0.174 Uiso 1 1 calc R . .
C24 C 0.3104(4) 0.1188(4) 0.0384(3) 0.0610(14) Uani 1 1 d . . .
H24A H 0.2554 0.1086 -0.0003 0.091 Uiso 1 1 calc R . .
H24B H 0.2796 0.1207 0.0816 0.091 Uiso 1 1 calc R . .
H24C H 0.3595 0.0541 0.0394 0.091 Uiso 1 1 calc R . .
C25 C 0.7802(5) 0.1468(4) 0.0843(3) 0.0714(16) Uani 1 1 d . . .
H25A H 0.8511 0.1294 0.0735 0.086 Uiso 1 1 calc R . .
H25B H 0.7299 0.1257 0.0440 0.086 Uiso 1 1 calc R . .
C26 C 0.7586(5) 0.0807(4) 0.1449(3) 0.0807(18) Uani 1 1 d . . .
H26A H 0.8190 0.0320 0.1623 0.097 Uiso 1 1 calc R . .
H26B H 0.6973 0.0301 0.1333 0.097 Uiso 1 1 calc R . .
C27 C 0.7383(4) 0.1677(5) 0.1968(3) 0.0677(15) Uani 1 1 d . . .
H27A H 0.6630 0.1734 0.2002 0.081 Uiso 1 1 calc R . .
H27B H 0.7753 0.1475 0.2425 0.081 Uiso 1 1 calc R . .
C28 C 0.7778(5) 0.2765(4) 0.1718(2) 0.0689(16) Uani 1 1 d . . .
H28A H 0.7352 0.3425 0.1844 0.083 Uiso 1 1 calc R . .
H28B H 0.8507 0.2892 0.1922 0.083 Uiso 1 1 calc R . .
H9A H 1.104(3) 0.232(3) 0.076(2) 0.070(15) Uiso 1 1 d D . .
H9B H 1.026(3) 0.265(4) 0.115(2) 0.056(17) Uiso 1 1 d D . .
H9C H 1.020(5) 0.328(6) 0.058(3) 0.16(4) Uiso 1 1 d D . .

loop_
_atom_site_aniso_label
_atom_site_aniso_U_11
_atom_site_aniso_U_22
_atom_site_aniso_U_33
_atom_site_aniso_U_23
_atom_site_aniso_U_13
_atom_site_aniso_U_12
Rb1 0.0309(2) 0.0360(2) 0.0315(2) -0.00439(18) 0.00429(16) -0.00362(16)
Rb2 0.0287(2) 0.0553(3) 0.0405(3) -0.0153(2) 0.00191(18) -0.00112(18)
O1 0.0408(16) 0.0467(17) 0.0337(16) -0.0058(14) 0.0173(13) -0.0067(13)
O2 0.0334(15) 0.0331(15) 0.0474(18) -0.0075(14) 0.0119(13) 0.0108(12)
O3 0.080(2) 0.0424(18) 0.0353(17) 0.0053(15) 0.0061(16) 0.0083(16)
C1 0.027(2) 0.039(2) 0.024(2) -0.0056(19) 0.0042(17) -0.0062(18)
C2 0.027(2) 0.035(2) 0.028(2) -0.0039(18) 0.0048(17) 0.0026(17)
C3 0.040(2) 0.035(2) 0.029(2) 0.0047(19) 0.0085(18) -0.0017(18)
C4 0.041(2) 0.042(2) 0.026(2) -0.005(2) 0.0146(18) -0.004(2)
C5 0.033(2) 0.032(2) 0.032(2) -0.0105(19) 0.0019(18) 0.0008(18)
C6 0.036(2) 0.028(2) 0.022(2) -0.0037(17) 0.0008(17) -0.0020(17)
C7 0.038(2) 0.039(2) 0.050(3) -0.003(2) 0.014(2) 0.0089(19)
C8 0.057(3) 0.056(3) 0.071(3) 0.020(3) 0.024(3) 0.028(2)
C9 0.062(4) 0.062(4) 0.151(8) -0.064(5) 0.003(5) 0.012(4)
C10 0.066(3) 0.036(2) 0.029(2) -0.003(2) 0.006(2) -0.003(2)
C11 0.096(4) 0.050(3) 0.066(4) -0.001(3) 0.019(3) -0.037(3)
C12 0.126(5) 0.050(3) 0.057(3) 0.018(3) 0.023(3) 0.028(3)
C13 0.0195(18) 0.027(2) 0.033(2) -0.0073(18) 0.0019(16) -0.0022(16)
C14 0.030(2) 0.032(2) 0.027(2) -0.0026(18) -0.0023(17) 0.0013(17)
C15 0.052(3) 0.037(2) 0.030(2) -0.005(2) 0.010(2) 0.001(2)
C16 0.064(3) 0.029(2) 0.041(3) -0.006(2) 0.021(2) 0.011(2)
C17 0.050(3) 0.027(2) 0.041(3) 0.0006(19) 0.015(2) 0.0052(19)
C18 0.036(2) 0.027(2) 0.033(2) -0.0049(19) 0.0112(18) -0.0024(17)
C19 0.047(3) 0.029(2) 0.036(2) -0.0012(19) 0.001(2) 0.0042(19)
C20 0.062(3) 0.066(3) 0.092(4) 0.041(3) 0.006(3) -0.010(3)
C21 0.064(3) 0.052(3) 0.040(3) -0.001(2) -0.006(2) 0.010(2)
C22 0.049(3) 0.032(2) 0.045(3) -0.009(2) 0.021(2) -0.0034(19)
C23 0.101(5) 0.214(8) 0.037(3) -0.035(4) 0.025(3) -0.089(5)
C24 0.061(3) 0.063(3) 0.066(3) -0.005(3) 0.035(3) -0.021(3)
C25 0.107(5) 0.052(3) 0.058(3) -0.007(3) 0.024(3) 0.006(3)
C26 0.124(5) 0.047(3) 0.066(4) 0.008(3) -0.009(4) -0.012(3)
C27 0.056(3) 0.099(4) 0.048(3) 0.019(3) 0.006(3) -0.007(3)
C28 0.106(5) 0.061(3) 0.040(3) -0.001(3) 0.012(3) 0.019(3)

loop_
_atom_type_symbol
_atom_type_description
_atom_type_scat_dispersion_real
_atom_type_scat_dispersion_imag
_atom_type_scat_source
C C 0.0033 0.0016 'International Tables Vol C Tables 4.2.6.8 and 6.1.1.4'
H H 0.0000 0.0000 'International Tables Vol C Tables 4.2.6.8 and 6.1.1.4'
O O 0.0106 0.0060 'International Tables Vol C Tables 4.2.6.8 and 6.1.1.4'
Rb Rb -0.9393 2.9676 'International Tables Vol C Tables 4.2.6.8 and 6.1.1.4'

loop_
_geom_angle_atom_site_label_1
_geom_angle_atom_site_label_2
_geom_angle_atom_site_label_3
_geom_angle
_geom_angle_site_symmetry_1
_geom_angle_site_symmetry_3
_geom_angle_publ_flag
O1 Rb1 O2 89.13(8) . . ?
O1 Rb1 O3 80.91(9) . . ?
O2 Rb1 O3 84.55(8) . . ?
O1 Rb1 C14 121.89(10) . . ?
O2 Rb1 C14 111.83(9) . . ?
O3 Rb1 C14 150.61(9) . . ?
O1 Rb1 C13 147.08(9) . . ?
O2 Rb1 C13 100.58(8) . . ?
O3 Rb1 C13 130.96(9) . . ?
C14 Rb1 C13 25.65(9) . . ?
O1 Rb1 C18 157.29(9) . . ?
O2 Rb1 C18 112.03(9) . . ?
O3 Rb1 C18 108.27(9) . . ?
C14 Rb1 C18 43.65(10) . . ?
C13 Rb1 C18 24.96(9) . . ?
O1 Rb1 C17 135.85(9) . . ?
O2 Rb1 C17 134.98(9) . . ?
O3 Rb1 C17 101.81(9) . . ?
C14 Rb1 C17 49.20(10) . . ?
C13 Rb1 C17 42.66(9) . . ?
C18 Rb1 C17 23.52(9) . . ?
O1 Rb1 C16 115.52(9) . . ?
O2 Rb1 C16 150.76(9) . . ?
O3 Rb1 C16 113.41(9) . . ?
C14 Rb1 C16 42.52(10) . . ?
C13 Rb1 C16 50.18(9) . . ?
C18 Rb1 C16 41.86(10) . . ?
C17 Rb1 C16 23.23(9) . . ?
O1 Rb1 Rb1 129.80(6) . 3_665 ?
O2 Rb1 Rb1 49.96(6) . 3_665 ?
O3 Rb1 Rb1 116.01(7) . 3_665 ?
C14 Rb1 Rb1 65.74(7) . 3_665 ?
C13 Rb1 Rb1 50.63(7) . 3_665 ?
C18 Rb1 Rb1 65.80(7) . 3_665 ?
C17 Rb1 Rb1 89.10(8) . 3_665 ?
C16 Rb1 Rb1 100.80(8) . 3_665 ?
O2 Rb2 O1 89.15(8) . . ?
O2 Rb2 O3 80.62(8) . . ?
O1 Rb2 O3 76.86(8) . . ?
O2 Rb2 C3 134.96(9) . . ?
O1 Rb2 C3 131.46(9) . . ?
O3 Rb2 C3 89.83(9) . . ?
O2 Rb2 C4 116.07(9) . . ?
O1 Rb2 C4 154.56(9) . . ?
O3 Rb2 C4 102.77(9) . . ?
C3 Rb2 C4 24.51(9) . . ?
O2 Rb2 C5 114.71(9) . . ?
O1 Rb2 C5 147.28(9) . . ?
O3 Rb2 C5 126.81(9) . . ?
C3 Rb2 C5 42.15(10) . . ?
C4 Rb2 C5 24.05(9) . . ?
O2 Rb2 C2 158.90(9) . . ?
O1 Rb2 C2 111.26(9) . . ?
O3 Rb2 C2 98.36(9) . . ?
C3 Rb2 C2 24.35(9) . . ?
C4 Rb2 C2 43.32(9) . . ?
C5 Rb2 C2 49.48(9) . . ?
O2 Rb2 C1 153.80(9) . . ?
O1 Rb2 C1 107.65(8) . . ?
O3 Rb2 C1 122.08(9) . . ?
C3 Rb2 C1 43.00(9) . . ?
C4 Rb2 C1 50.49(9) . . ?
C5 Rb2 C1 42.59(9) . . ?
C2 Rb2 C1 24.66(9) . . ?
O2 Rb2 C6 129.38(9) . . ?
O1 Rb2 C6 123.55(9) . . ?
O3 Rb2 C6 138.91(8) . . ?
C3 Rb2 C6 49.38(9) . . ?
C4 Rb2 C6 42.60(9) . . ?
C5 Rb2 C6 23.74(9) . . ?
C2 Rb2 C6 42.88(9) . . ?
C1 Rb2 C6 24.51(9) . . ?
O2 Rb2 C13 16.30(7) . 3_665 ?
O1 Rb2 C13 102.92(8) . 3_665 ?
O3 Rb2 C13 92.31(8) . 3_665 ?
C3 Rb2 C13 124.35(10) . 3_665 ?
C4 Rb2 C13 102.51(9) . 3_665 ?
C5 Rb2 C13 98.59(9) . 3_665 ?
C2 Rb2 C13 145.66(9) . 3_665 ?
C1 Rb2 C13 137.96(9) . 3_665 ?
C6 Rb2 C13 113.44(9) . 3_665 ?
O2 Rb2 C28 82.77(11) . . ?
O1 Rb2 C28 99.31(10) . . ?
O3 Rb2 C28 22.53(9) . . ?
C3 Rb2 C28 73.31(11) . . ?
C4 Rb2 C28 81.69(11) . . ?
C5 Rb2 C28 105.39(11) . . ?
C2 Rb2 C28 88.49(11) . . ?
C1 Rb2 C28 113.03(11) . . ?
C6 Rb2 C28 121.93(11) . . ?
C13 Rb2 C28 89.20(11) 3_665 . ?
O2 Rb2 C9 148.72(13) . . ?
O1 Rb2 C9 77.70(15) . . ?
O3 Rb2 C9 68.85(15) . . ?
C3 Rb2 C9 54.15(14) . . ?
C4 Rb2 C9 78.54(14) . . ?
C5 Rb2 C9 89.90(12) . . ?
C2 Rb2 C9 40.53(12) . . ?
C1 Rb2 C9 56.93(13) . . ?
C6 Rb2 C9 80.65(13) . . ?
C13 Rb2 C9 160.67(16) 3_665 . ?
C28 Rb2 C9 71.75(19) . . ?
O2 Rb2 H9C 144.0(13) . . ?
O1 Rb2 H9C 67.4(10) . . ?
O3 Rb2 H9C 68.0(15) . . ?
C3 Rb2 H9C 64.4(10) . . ?
C4 Rb2 H9C 88.7(10) . . ?
C5 Rb2 H9C 98.5(11) . . ?
C2 Rb2 H9C 49.1(11) . . ?
C1 Rb2 H9C 62.2(13) . . ?
C6 Rb2 H9C 86.6(13) . . ?
C13 Rb2 H9C 159.3(14) 3_665 . ?
C28 Rb2 H9C 75.1(15) . . ?
C9 Rb2 H9C 10.3(11) . . ?
C1 O1 Rb1 142.2(2) 3_765 . ?
C1 O1 Rb2 134.8(2) 3_765 . ?
Rb1 O1 Rb2 82.19(7) . . ?
C13 O2 Rb2 128.3(2) 3_665 . ?
C13 O2 Rb1 149.1(2) 3_665 . ?
Rb2 O2 Rb1 82.62(7) . . ?
C28 O3 C25 107.0(4) . . ?
C28 O3 Rb1 137.5(3) . . ?
C25 O3 Rb1 104.8(3) . . ?
C28 O3 Rb2 97.7(3) . . ?
C25 O3 Rb2 143.7(3) . . ?
Rb1 O3 Rb2 70.81(6) . . ?
O1 C1 C2 120.7(3) 3_765 . ?
O1 C1 C6 121.5(3) 3_765 . ?
C2 C1 C6 117.8(3) . . ?
O1 C1 Rb2 115.2(2) 3_765 . ?
C2 C1 Rb2 75.9(2) . . ?
C6 C1 Rb2 78.3(2) . . ?
C3 C2 C1 119.4(3) . . ?
C3 C2 C7 121.2(4) . . ?
C1 C2 C7 119.4(3) . . ?
C3 C2 Rb2 75.8(2) . . ?
C1 C2 Rb2 79.5(2) . . ?
C7 C2 Rb2 113.6(2) . . ?
C4 C3 C2 122.2(4) . . ?
C4 C3 Rb2 77.8(2) . . ?
C2 C3 Rb2 79.9(2) . . ?
C4 C3 H3 118.9 . . ?
C2 C3 H3 118.9 . . ?
Rb2 C3 H3 113.7 . . ?
C5 C4 C3 118.2(4) . . ?
C5 C4 Rb2 80.0(2) . . ?
C3 C4 Rb2 77.7(2) . . ?
C5 C4 H4 120.9 . . ?
C3 C4 H4 120.9 . . ?
Rb2 C4 H4 112.1 . . ?
C4 C5 C6 122.9(4) . . ?
C4 C5 Rb2 76.0(2) . . ?
C6 C5 Rb2 80.6(2) . . ?
C4 C5 H5 118.5 . . ?
C6 C5 H5 118.5 . . ?
Rb2 C5 H5 115.1 . . ?
C5 C6 C1 119.5(3) . . ?
C5 C6 C10 122.4(3) . . ?
C1 C6 C10 118.0(3) . . ?
C5 C6 Rb2 75.7(2) . . ?
C1 C6 Rb2 77.2(2) . . ?
C10 C6 Rb2 120.5(2) . . ?
C9 C7 C2 110.4(4) . . ?
C9 C7 C8 112.4(5) . . ?
C2 C7 C8 112.8(3) . . ?
C9 C7 H7 106.9 . . ?
C2 C7 H7 106.9 . . ?
C8 C7 H7 106.9 . . ?
C7 C8 H8A 109.5 . . ?
C7 C8 H8B 109.5 . . ?
H8A C8 H8B 109.5 . . ?
C7 C8 H8C 109.5 . . ?
H8A C8 H8C 109.5 . . ?
H8B C8 H8C 109.5 . . ?
C7 C9 Rb2 95.0(3) . . ?
C7 C9 H9A 110(3) . . ?
Rb2 C9 H9A 153(3) . . ?
C7 C9 H9B 111(3) . . ?
Rb2 C9 H9B 79(3) . . ?
H9A C9 H9B 98(4) . . ?
C7 C9 H9C 121(5) . . ?
Rb2 C9 H9C 37(5) . . ?
H9A C9 H9C 118(6) . . ?
H9B C9 H9C 94(6) . . ?
C6 C10 C12 114.6(4) . . ?
C6 C10 C11 109.6(3) . . ?
C12 C10 C11 110.0(4) . . ?
C6 C10 H10 107.5 . . ?
C12 C10 H10 107.5 . . ?
C11 C10 H10 107.5 . . ?
C10 C11 H11A 109.5 . . ?
C10 C11 H11B 109.5 . . ?
H11A C11 H11B 109.5 . . ?
C10 C11 H11C 109.5 . . ?
H11A C11 H11C 109.5 . . ?
H11B C11 H11C 109.5 . . ?
C10 C12 H12A 109.5 . . ?
C10 C12 H12B 109.5 . . ?
H12A C12 H12B 109.5 . . ?
C10 C12 H12C 109.5 . . ?
H12A C12 H12C 109.5 . . ?
H12B C12 H12C 109.5 . . ?
O2 C13 C18 122.1(3) 3_665 . ?
O2 C13 C14 120.9(3) 3_665 . ?
C18 C13 C14 117.0(3) . . ?
O2 C13 Rb1 110.4(2) 3_665 . ?
C18 C13 Rb1 81.0(2) . . ?
C14 C13 Rb1 76.2(2) . . ?
O2 C13 Rb2 35.41(16) 3_665 3_665 ?
C18 C13 Rb2 113.6(2) . 3_665 ?
C14 C13 Rb2 118.0(2) . 3_665 ?
Rb1 C13 Rb2 145.74(11) . 3_665 ?
C15 C14 C13 119.5(3) . . ?
C15 C14 C19 121.2(4) . . ?
C13 C14 C19 119.4(3) . . ?
C15 C14 Rb1 81.6(2) . . ?
C13 C14 Rb1 78.1(2) . . ?
C19 C14 Rb1 110.0(2) . . ?
C16 C15 C14 122.9(4) . . ?
C16 C15 H15 118.5 . . ?
C14 C15 H15 118.5 . . ?
C15 C16 C17 118.1(4) . . ?
C15 C16 Rb1 73.6(2) . . ?
C17 C16 Rb1 78.3(2) . . ?
C15 C16 H16 120.9 . . ?
C17 C16 H16 120.9 . . ?
Rb1 C16 H16 118.1 . . ?
C16 C17 C18 122.2(4) . . ?
C16 C17 Rb1 78.5(2) . . ?
C18 C17 Rb1 74.5(2) . . ?
C16 C17 H17 118.9 . . ?
C18 C17 H17 118.9 . . ?
Rb1 C17 H17 118.9 . . ?
C17 C18 C13 120.2(3) . . ?
C17 C18 C22 120.8(3) . . ?
C13 C18 C22 119.0(3) . . ?
C17 C18 Rb1 81.9(2) . . ?
C13 C18 Rb1 74.0(2) . . ?
C22 C18 Rb1 113.3(2) . . ?
C14 C19 C21 111.3(3) . . ?
C14 C19 C20 113.1(3) . . ?
C21 C19 C20 110.0(4) . . ?
C14 C19 H19 107.4 . . ?
C21 C19 H19 107.4 . . ?
C20 C19 H19 107.4 . . ?
C19 C20 H20A 109.5 . . ?
C19 C20 H20B 109.5 . . ?
H20A C20 H20B 109.5 . . ?
C19 C20 H20C 109.5 . . ?
H20A C20 H20C 109.5 . . ?
H20B C20 H20C 109.5 . . ?
C19 C21 H21A 109.5 . . ?
C19 C21 H21B 109.5 . . ?
H21A C21 H21B 109.5 . . ?
C19 C21 H21C 109.5 . . ?
H21A C21 H21C 109.5 . . ?
H21B C21 H21C 109.5 . . ?
C18 C22 C24 114.3(3) . . ?
C18 C22 C23 110.5(4) . . ?
C24 C22 C23 107.2(4) . . ?
C18 C22 H22 108.2 . . ?
C24 C22 H22 108.2 . . ?
C23 C22 H22 108.2 . . ?
C22 C23 H23A 109.5 . . ?
C22 C23 H23B 109.5 . . ?
H23A C23 H23B 109.5 . . ?
C22 C23 H23C 109.5 . . ?
H23A C23 H23C 109.5 . . ?
H23B C23 H23C 109.5 . . ?
C22 C24 H24A 109.5 . . ?
C22 C24 H24B 109.5 . . ?
H24A C24 H24B 109.5 . . ?
C22 C24 H24C 109.5 . . ?
H24A C24 H24C 109.5 . . ?
H24B C24 H24C 109.5 . . ?
O3 C25 C26 108.1(4) . . ?
O3 C25 H25A 110.1 . . ?
C26 C25 H25A 110.1 . . ?
O3 C25 H25B 110.1 . . ?
C26 C25 H25B 110.1 . . ?
H25A C25 H25B 108.4 . . ?
C25 C26 C27 105.7(4) . . ?
C25 C26 H26A 110.6 . . ?
C27 C26 H26A 110.6 . . ?
C25 C26 H26B 110.6 . . ?
C27 C26 H26B 110.6 . . ?
H26A C26 H26B 108.7 . . ?
C28 C27 C26 104.8(4) . . ?
C28 C27 H27A 110.8 . . ?
C26 C27 H27A 110.8 . . ?
C28 C27 H27B 110.8 . . ?
C26 C27 H27B 110.8 . . ?
H27A C27 H27B 108.9 . . ?
O3 C28 C27 106.5(4) . . ?
O3 C28 Rb2 59.7(2) . . ?
C27 C28 Rb2 166.2(3) . . ?
O3 C28 H28A 110.4 . . ?
C27 C28 H28A 110.4 . . ?
Rb2 C28 H28A 75.9 . . ?
O3 C28 H28B 110.4 . . ?
C27 C28 H28B 110.4 . . ?
Rb2 C28 H28B 77.8 . . ?
H28A C28 H28B 108.6 . . ?

loop_
_geom_bond_atom_site_label_1
_geom_bond_atom_site_label_2
_geom_bond_distance
_geom_bond_site_symmetry_2
_geom_bond_publ_flag
Rb1 O1 2.713(3) . ?
Rb1 O2 2.714(3) . ?
Rb1 O3 2.972(3) . ?
Rb1 C14 3.215(4) . ?
Rb1 C13 3.239(4) . ?
Rb1 C18 3.329(4) . ?
Rb1 C17 3.419(4) . ?
Rb1 C16 3.421(4) . ?
Rb1 Rb1 5.038(2) 3_665 ?
Rb2 O2 2.701(3) . ?
Rb2 O1 2.724(3) . ?
Rb2 O3 3.190(3) . ?
Rb2 C3 3.262(4) . ?
Rb2 C4 3.263(4) . ?
Rb2 C5 3.312(4) . ?
Rb2 C2 3.313(4) . ?
Rb2 C1 3.358(4) . ?
Rb2 C6 3.372(4) . ?
Rb2 C13 3.659(4) 3_665 ?
Rb2 C28 3.660(5) . ?
Rb2 C9 3.744(7) . ?
Rb2 H9C 3.07(6) . ?
O1 C1 1.306(4) 3_765 ?
O2 C13 1.309(4) 3_665 ?
O3 C28 1.415(5) . ?
O3 C25 1.419(5) . ?
C1 O1 1.306(4) 3_765 ?
C1 C2 1.425(5) . ?
C1 C6 1.429(5) . ?
C2 C3 1.388(5) . ?
C2 C7 1.511(5) . ?
C3 C4 1.385(5) . ?
C3 H3 0.9500 . ?
C4 C5 1.370(5) . ?
C4 H4 0.9500 . ?
C5 C6 1.376(5) . ?
C5 H5 0.9500 . ?
C6 C10 1.510(5) . ?
C7 C9 1.507(7) . ?
C7 C8 1.522(6) . ?
C7 H7 1.0000 . ?
C8 H8A 0.9800 . ?
C8 H8B 0.9800 . ?
C8 H8C 0.9800 . ?
C9 H9A 0.92(3) . ?
C9 H9B 0.93(3) . ?
C9 H9C 0.91(3) . ?
C10 C12 1.518(6) . ?
C10 C11 1.535(6) . ?
C10 H10 1.0000 . ?
C11 H11A 0.9800 . ?
C11 H11B 0.9800 . ?
C11 H11C 0.9800 . ?
C12 H12A 0.9800 . ?
C12 H12B 0.9800 . ?
C12 H12C 0.9800 . ?
C13 O2 1.309(4) 3_665 ?
C13 C18 1.422(5) . ?
C13 C14 1.433(5) . ?
C13 Rb2 3.659(4) 3_665 ?
C14 C15 1.378(5) . ?
C14 C19 1.514(5) . ?
C15 C16 1.370(5) . ?
C15 H15 0.9500 . ?
C16 C17 1.377(6) . ?
C16 H16 0.9500 . ?
C17 C18 1.378(5) . ?
C17 H17 0.9500 . ?
C18 C22 1.506(5) . ?
C19 C21 1.518(5) . ?
C19 C20 1.524(6) . ?
C19 H19 1.0000 . ?
C20 H20A 0.9800 . ?
C20 H20B 0.9800 . ?
C20 H20C 0.9800 . ?
C21 H21A 0.9800 . ?
C21 H21B 0.9800 . ?
C21 H21C 0.9800 . ?
C22 C24 1.512(5) . ?
C22 C23 1.514(6) . ?
C22 H22 1.0000 . ?
C23 H23A 0.9800 . ?
C23 H23B 0.9800 . ?
C23 H23C 0.9800 . ?
C24 H24A 0.9800 . ?
C24 H24B 0.9800 . ?
C24 H24C 0.9800 . ?
C25 C26 1.467(7) . ?
C25 H25A 0.9900 . ?
C25 H25B 0.9900 . ?
C26 C27 1.476(7) . ?
C26 H26A 0.9900 . ?
C26 H26B 0.9900 . ?
C27 C28 1.463(6) . ?
C27 H27A 0.9900 . ?
C27 H27B 0.9900 . ?
C28 H28A 0.9900 . ?
C28 H28B 0.9900 . ?
